data_2313052
loop_
_publ_author_name
'Okmanov, R. Ya'
'Olimova, M. I.'
'Yuldashova, I. E.'
'Azimova, G. Z.'
'Pulatova, F. A.'

_publ_section_title
;
 Crystal structures of
 (<i>S</i>)-3-{1-[(4-chloro-phen-yl)sulfon-yl]piperidin-2-yl}pyridine,
 (<i>S</i>)-3-[1-(4-methyl-phen-yl)piperidin-2-yl]pyridine,
 (<i>S</i>)-3-{1-[(4-meth-oxy-phen-yl)sulfon-yl]piperidin-2-yl}pyridine
 and
 (<i>S</i>)-3-{1-[(3,4-di-methyl-phen-yl)sulfon-yl]piperidin-2-yl}pyridine.
;
_journal_issue 'Pt 6'
_journal_name_full 'Acta crystallographica. Section E, Crystallographic communications'
_journal_page_first 557
_journal_page_last 561
_journal_paper_doi 10.1107/S2056989026004524
_journal_volume 82
_journal_year 2026
_chemical_absolute_configuration ad
_chemical_formula_iupac 'C16 H17 Cl N2 O2 S'
_chemical_formula_moiety 'C16 H17 Cl N2 O2 S'
_chemical_formula_sum 'C16 H17 Cl N2 O2 S'
_chemical_formula_weight 336.83
_chemical_name_systematic
;
(<i>S</i>)-3-{1-[(4-Chlorophenyl)sulfonyl]piperidin-2-yl}pyridine
;
_space_group_crystal_system orthorhombic
_space_group_IT_number 19
_space_group_name_Hall 'P 2ac 2ab'
_space_group_name_H-M_alt 'P 21 21 21'
_atom_sites_solution_hydrogens geom
_atom_sites_solution_primary dual
_atom_sites_solution_secondary dual
_audit_creation_method SHELXL-2019/3
_cell_angle_alpha 90
_cell_angle_beta 90
_cell_angle_gamma 90
_cell_formula_units_Z 4
_cell_length_a 10.694(2)
_cell_length_b 10.715(2)
_cell_length_c 14.110(3)
_cell_measurement_reflns_used 9773
_cell_measurement_temperature 294(2)
_cell_measurement_theta_max 74.2092
_cell_measurement_theta_min 4.1260
_cell_volume 1616.8(5)
_computing_cell_refinement
;
SAINT (Bruker, 2012)
;
_computing_data_collection
;
APEX5 (Bruker, 2012)
;
_computing_data_reduction
;
SAINT (Bruker, 2012)
;
_computing_molecular_graphics
;
XP in SHELXTL (Sheldrick, 2008) and Mercury (Macrae <i>et al.</i>,
2020)
;
_computing_publication_material
;
PLATON (Spek, 2020) and publCIF (Westrip, 2010)
;
_computing_structure_refinement
;
<i>SHELXL2019/3</i> (Sheldrick, 2015b)
;
_computing_structure_solution
;
<i>SHELXT2018/2</i> (Sheldrick, 2015a)
;
_diffrn_ambient_temperature 294(2)
_diffrn_detector CPAD
_diffrn_detector_area_resol_mean 7.39
_diffrn_measured_fraction_theta_full 0.988
_diffrn_measured_fraction_theta_max 0.989
_diffrn_measurement_device 'three-circle diffractometer'
_diffrn_measurement_device_type 'Bruker D8 VENTURE dual wavelength Mo/Cu'
_diffrn_measurement_method '\f and \w scans'
_diffrn_radiation_type CuK\a
_diffrn_radiation_wavelength 1.54178
_diffrn_reflns_av_R_equivalents 0.0288
_diffrn_reflns_av_unetI/netI 0.0223
_diffrn_reflns_limit_h_max 13
_diffrn_reflns_limit_h_min -13
_diffrn_reflns_limit_k_max 13
_diffrn_reflns_limit_k_min -13
_diffrn_reflns_limit_l_max 17
_diffrn_reflns_limit_l_min -17
_diffrn_reflns_number 50181
_diffrn_reflns_theta_full 67.679
_diffrn_reflns_theta_max 74.346
_diffrn_reflns_theta_min 5.189
_diffrn_source 'microfocus sealed X-ray tube'
_exptl_absorpt_coefficient_mu 3.368
_exptl_absorpt_correction_T_max 0.43
_exptl_absorpt_correction_T_min 0.32
_exptl_absorpt_correction_type multi-scan
_exptl_absorpt_process_details
;
(SADABS; Krause <i>et al.</i>,  2015)
;
_exptl_crystal_colour colourless
_exptl_crystal_density_diffrn 1.384
_exptl_crystal_description prism
_exptl_crystal_F_000 704
_exptl_crystal_size_max 0.500
_exptl_crystal_size_mid 0.450
_exptl_crystal_size_min 0.300
_refine_diff_density_max 0.300
_refine_diff_density_min -0.439
_refine_ls_abs_structure_details
;
Flack <i>x</i> determined using 1346 quotients
[(<i>I</i>^+^)-(<i>I</i>^-^)]/[(<i>I</i>^+^)+(<i>I</i>^-^)]
(Parsons <i>et al.</i>,  2013)
;
_refine_ls_abs_structure_Flack 0.094(3)
_refine_ls_extinction_method none
_refine_ls_goodness_of_fit_ref 1.055
_refine_ls_hydrogen_treatment constr
_refine_ls_matrix_type full
_refine_ls_number_parameters 199
_refine_ls_number_reflns 3234
_refine_ls_number_restraints 0
_refine_ls_restrained_S_all 1.055
_refine_ls_R_factor_all 0.0393
_refine_ls_R_factor_gt 0.0393
_refine_ls_shift/su_max 0.000
_refine_ls_shift/su_mean 0.000
_refine_ls_structure_factor_coef Fsqd
_refine_ls_weighting_details 'w=1/[\s^2^(Fo^2^)+(0.0574P)^2^+0.4484P] where P=(Fo^2^+2Fc^2^)/3'
_refine_ls_weighting_scheme calc
_refine_ls_wR_factor_gt 0.1019
_refine_ls_wR_factor_ref 0.1020
_reflns_number_gt 3222
_reflns_number_total 3234
_reflns_threshold_expression 'I > 2\s(I)'
_cod_data_source_file dx2068.cif
_cod_data_source_block 1
_cod_original_cell_volume 1616.8(6)
_cod_database_code 2313052
_shelx_space_group_comment
;
The symmetry employed for this shelxl refinement is uniquely defined
by the following loop, which should always be used as a source of
symmetry information in preference to the above space-group names.
They are only intended as comments.
;
_shelx_estimated_absorpt_t_min 0.284
_shelx_estimated_absorpt_t_max 0.431

loop_
_space_group_symop_operation_xyz
'x, y, z'
'-x+1/2, -y, z+1/2'
'-x, y+1/2, -z+1/2'
'x+1/2, -y+1/2, -z'

loop_
_atom_site_type_symbol
_atom_site_label
_atom_site_fract_x
_atom_site_fract_y
_atom_site_fract_z
_atom_site_U_iso_or_equiv
_atom_site_adp_type
_atom_site_calc_flag
_atom_site_occupancy
_atom_site_disorder_assembly
_atom_site_disorder_group
S S1 0.78885(6) 0.66179(6) 0.48625(4) 0.04518(19) Uani d 1 . .
Cl Cl1 0.82268(11) 1.15407(11) 0.25168(8) 0.0926(4) Uani d 1 . .
O O1 0.7158(3) 0.6849(2) 0.56915(13) 0.0642(6) Uani d 1 . .
O O2 0.9117(2) 0.6108(2) 0.4948(2) 0.0731(7) Uani d 1 . .
N N1 0.3482(4) 0.3020(4) 0.4288(3) 0.0849(11) Uani d 1 . .
N N1' 0.7089(2) 0.5681(2) 0.41990(15) 0.0406(5) Uani d 1 . .
C C2 0.4014(3) 0.4113(4) 0.4065(3) 0.0643(9) Uani d 1 . .
H H2 0.359882 0.463138 0.364013 0.077 Uiso calc 1 . .
C C3 0.5152(3) 0.4518(3) 0.4432(2) 0.0457(6) Uani d 1 . .
C C4 0.5723(4) 0.3748(3) 0.5077(2) 0.0620(8) Uani d 1 . .
H H4 0.646868 0.398968 0.536173 0.074 Uiso calc 1 . .
C C5 0.5184(5) 0.2607(4) 0.5303(3) 0.0776(11) Uani d 1 . .
H H5 0.557477 0.206614 0.572456 0.093 Uiso calc 1 . .
C C6 0.4083(5) 0.2297(4) 0.4899(4) 0.0817(13) Uani d 1 . .
H H6 0.372584 0.153400 0.505841 0.098 Uiso calc 1 . .
C C2' 0.5711(2) 0.5783(3) 0.4172(2) 0.0450(6) Uani d 1 . .
H H2'A 0.545691 0.638507 0.465762 0.054 Uiso calc 1 . .
C C3' 0.5304(4) 0.6293(4) 0.3211(3) 0.0808(13) Uani d 1 . .
H H3'A 0.557074 0.715537 0.315568 0.097 Uiso calc 1 . .
H H3'B 0.439910 0.627501 0.317113 0.097 Uiso calc 1 . .
C C4' 0.5852(5) 0.5542(6) 0.2392(3) 0.0984(18) Uani d 1 . .
H H4'A 0.554452 0.469097 0.241802 0.118 Uiso calc 1 . .
H H4'B 0.559108 0.590475 0.179400 0.118 Uiso calc 1 . .
C C5' 0.7247(5) 0.5543(5) 0.2453(3) 0.0894(14) Uani d 1 . .
H H5'A 0.755575 0.638741 0.237147 0.107 Uiso calc 1 . .
H H5'B 0.758889 0.503317 0.194713 0.107 Uiso calc 1 . .
C C6' 0.7677(3) 0.5041(3) 0.3396(2) 0.0599(8) Uani d 1 . .
H H6'A 0.748388 0.415765 0.342963 0.072 Uiso calc 1 . .
H H6'B 0.857766 0.513171 0.344197 0.072 Uiso calc 1 . .
C C7 0.8030(2) 0.8051(2) 0.42494(19) 0.0424(5) Uani d 1 . .
C C8 0.9004(3) 0.8207(3) 0.3612(3) 0.0574(8) Uani d 1 . .
H H8 0.960987 0.759082 0.354115 0.069 Uiso calc 1 . .
C C9 0.9062(4) 0.9289(4) 0.3083(3) 0.0680(9) Uani d 1 . .
H H9 0.970115 0.940354 0.264489 0.082 Uiso calc 1 . .
C C10 0.8171(3) 1.0196(3) 0.3209(2) 0.0587(8) Uani d 1 . .
C C11 0.7225(3) 1.0061(3) 0.3849(3) 0.0596(7) Uani d 1 . .
H H11 0.663730 1.069156 0.393154 0.071 Uiso calc 1 . .
C C12 0.7150(3) 0.8969(3) 0.4374(2) 0.0522(6) Uani d 1 . .
H H12 0.650597 0.885872 0.480863 0.063 Uiso calc 1 . .

loop_
_atom_site_aniso_label
_atom_site_aniso_U_11
_atom_site_aniso_U_22
_atom_site_aniso_U_33
_atom_site_aniso_U_12
_atom_site_aniso_U_13
_atom_site_aniso_U_23
S1 0.0438(3) 0.0471(3) 0.0446(3) -0.0057(3) -0.0095(3) 0.0027(3)
Cl1 0.0952(8) 0.0797(6) 0.1027(8) -0.0302(6) -0.0210(6) 0.0445(6)
O1 0.0915(16) 0.0653(13) 0.0358(9) -0.0170(13) 0.0048(11) -0.0063(9)
O2 0.0457(11) 0.0698(14) 0.104(2) 0.0008(10) -0.0306(13) 0.0130(14)
N1 0.080(2) 0.079(2) 0.096(2) -0.0393(18) 0.008(2) -0.007(2)
N1' 0.0352(10) 0.0437(11) 0.0430(10) -0.0005(9) 0.0010(9) -0.0058(9)
C2 0.0530(17) 0.067(2) 0.073(2) -0.0170(16) -0.0035(16) 0.0014(17)
C3 0.0430(13) 0.0475(14) 0.0467(13) -0.0068(11) 0.0072(11) -0.0054(11)
C4 0.0677(19) 0.0587(17) 0.0595(18) -0.0078(14) 0.0022(15) 0.0091(15)
C5 0.099(3) 0.062(2) 0.072(2) -0.007(2) 0.017(2) 0.0197(19)
C6 0.102(3) 0.061(2) 0.082(3) -0.027(2) 0.030(2) -0.001(2)
C2' 0.0352(12) 0.0430(13) 0.0568(15) -0.0002(10) -0.0013(11) 0.0011(12)
C3' 0.060(2) 0.076(2) 0.106(3) -0.0196(18) -0.034(2) 0.042(2)
C4' 0.114(4) 0.135(4) 0.0460(18) -0.056(3) -0.025(2) 0.022(2)
C5' 0.115(3) 0.107(3) 0.0457(17) -0.044(3) 0.015(2) -0.0083(19)
C6' 0.0606(19) 0.0631(18) 0.0559(16) -0.0027(15) 0.0172(14) -0.0162(14)
C7 0.0364(12) 0.0451(12) 0.0457(12) -0.0089(10) -0.0044(10) 0.0014(10)
C8 0.0390(13) 0.0601(18) 0.0731(19) -0.0042(13) 0.0102(13) 0.0010(15)
C9 0.0545(18) 0.078(2) 0.071(2) -0.0210(17) 0.0160(16) 0.0097(18)
C10 0.0556(18) 0.0560(16) 0.0646(18) -0.0188(14) -0.0127(14) 0.0121(14)
C11 0.0514(17) 0.0506(15) 0.077(2) 0.0018(14) -0.0025(16) 0.0047(15)
C12 0.0436(13) 0.0533(15) 0.0597(16) -0.0031(12) 0.0055(13) -0.0002(12)

loop_
_atom_type_symbol
_atom_type_description
_atom_type_scat_dispersion_real
_atom_type_scat_dispersion_imag
_atom_type_scat_source
C C 0.0181 0.0091 'International Tables Vol C Tables 4.2.6.8 and 6.1.1.4'
H H 0.0000 0.0000 'International Tables Vol C Tables 4.2.6.8 and 6.1.1.4'
N N 0.0311 0.0180 'International Tables Vol C Tables 4.2.6.8 and 6.1.1.4'
O O 0.0492 0.0322 'International Tables Vol C Tables 4.2.6.8 and 6.1.1.4'
S S 0.3331 0.5567 'International Tables Vol C Tables 4.2.6.8 and 6.1.1.4'
Cl Cl 0.3639 0.7018 'International Tables Vol C Tables 4.2.6.8 and 6.1.1.4'

loop_
_geom_angle_atom_site_label_1
_geom_angle_atom_site_label_2
_geom_angle_atom_site_label_3
_geom_angle_site_symmetry_1
_geom_angle_site_symmetry_3
_geom_angle
_geom_angle_publ_flag
O2 S1 O1 . . 120.04(18) ?
O2 S1 N1' . . 107.32(14) ?
O1 S1 N1' . . 107.00(14) ?
O2 S1 C7 . . 107.15(14) ?
O1 S1 C7 . . 107.28(14) ?
N1' S1 C7 . . 107.51(12) ?
C6 N1 C2 . . 117.2(4) ?
C6' N1' C2' . . 116.2(2) ?
C6' N1' S1 . . 120.7(2) ?
C2' N1' S1 . . 119.75(18) ?
N1 C2 C3 . . 123.8(4) ?
N1 C2 H2 . . 118.1 ?
C3 C2 H2 . . 118.1 ?
C4 C3 C2 . . 116.6(3) ?
C4 C3 C2' . . 121.3(3) ?
C2 C3 C2' . . 122.0(3) ?
C3 C4 C5 . . 119.8(4) ?
C3 C4 H4 . . 120.1 ?
C5 C4 H4 . . 120.1 ?
C6 C5 C4 . . 118.8(4) ?
C6 C5 H5 . . 120.6 ?
C4 C5 H5 . . 120.6 ?
N1 C6 C5 . . 123.7(4) ?
N1 C6 H6 . . 118.2 ?
C5 C6 H6 . . 118.2 ?
N1' C2' C3' . . 109.5(3) ?
N1' C2' C3 . . 108.6(2) ?
C3' C2' C3 . . 114.9(3) ?
N1' C2' H2'A . . 107.9 ?
C3' C2' H2'A . . 107.9 ?
C3 C2' H2'A . . 107.9 ?
C2' C3' C4' . . 112.0(3) ?
C2' C3' H3'A . . 109.2 ?
C4' C3' H3'A . . 109.2 ?
C2' C3' H3'B . . 109.2 ?
C4' C3' H3'B . . 109.2 ?
H3'A C3' H3'B . . 107.9 ?
C5' C4' C3' . . 109.8(3) ?
C5' C4' H4'A . . 109.7 ?
C3' C4' H4'A . . 109.7 ?
C5' C4' H4'B . . 109.7 ?
C3' C4' H4'B . . 109.7 ?
H4'A C4' H4'B . . 108.2 ?
C4' C5' C6' . . 110.8(3) ?
C4' C5' H5'A . . 109.5 ?
C6' C5' H5'A . . 109.5 ?
C4' C5' H5'B . . 109.5 ?
C6' C5' H5'B . . 109.5 ?
H5'A C5' H5'B . . 108.1 ?
N1' C6' C5' . . 112.6(3) ?
N1' C6' H6'A . . 109.1 ?
C5' C6' H6'A . . 109.1 ?
N1' C6' H6'B . . 109.1 ?
C5' C6' H6'B . . 109.1 ?
H6'A C6' H6'B . . 107.8 ?
C12 C7 C8 . . 120.8(3) ?
C12 C7 S1 . . 120.1(2) ?
C8 C7 S1 . . 119.1(2) ?
C9 C8 C7 . . 119.0(3) ?
C9 C8 H8 . . 120.5 ?
C7 C8 H8 . . 120.5 ?
C10 C9 C8 . . 119.6(3) ?
C10 C9 H9 . . 120.2 ?
C8 C9 H9 . . 120.2 ?
C11 C10 C9 . . 121.7(3) ?
C11 C10 Cl1 . . 119.0(3) ?
C9 C10 Cl1 . . 119.3(3) ?
C10 C11 C12 . . 119.1(3) ?
C10 C11 H11 . . 120.5 ?
C12 C11 H11 . . 120.5 ?
C7 C12 C11 . . 119.8(3) ?
C7 C12 H12 . . 120.1 ?
C11 C12 H12 . . 120.1 ?

loop_
_geom_bond_atom_site_label_1
_geom_bond_atom_site_label_2
_geom_bond_site_symmetry_2
_geom_bond_distance
_geom_bond_publ_flag
S1 O2 . 1.428(2) ?
S1 O1 . 1.428(2) ?
S1 N1' . 1.617(2) ?
S1 C7 . 1.769(3) ?
Cl1 C10 . 1.741(3) ?
N1 C6 . 1.326(7) ?
N1 C2 . 1.339(5) ?
N1' C6' . 1.466(3) ?
N1' C2' . 1.478(3) ?
C2 C3 . 1.392(4) ?
C2 H2 . 0.9300 ?
C3 C4 . 1.371(5) ?
C3 C2' . 1.526(4) ?
C4 C5 . 1.389(5) ?
C4 H4 . 0.9300 ?
C5 C6 . 1.350(7) ?
C5 H5 . 0.9300 ?
C6 H6 . 0.9300 ?
C2' C3' . 1.525(5) ?
C2' H2'A . 0.9800 ?
C3' C4' . 1.525(8) ?
C3' H3'A . 0.9700 ?
C3' H3'B . 0.9700 ?
C4' C5' . 1.494(8) ?
C4' H4'A . 0.9700 ?
C4' H4'B . 0.9700 ?
C5' C6' . 1.507(6) ?
C5' H5'A . 0.9700 ?
C5' H5'B . 0.9700 ?
C6' H6'A . 0.9700 ?
C6' H6'B . 0.9700 ?
C7 C12 . 1.372(4) ?
C7 C8 . 1.387(4) ?
C8 C9 . 1.380(5) ?
C8 H8 . 0.9300 ?
C9 C10 . 1.373(6) ?
C9 H9 . 0.9300 ?
C10 C11 . 1.364(5) ?
C11 C12 . 1.387(4) ?
C11 H11 . 0.9300 ?
C12 H12 . 0.9300 ?

loop_
_geom_hbond_atom_site_label_D
_geom_hbond_atom_site_label_H
_geom_hbond_atom_site_label_A
_geom_hbond_site_symmetry_A
_geom_hbond_distance_DH
_geom_hbond_distance_HA
_geom_hbond_distance_DA
_geom_hbond_angle_DHA
_geom_hbond_publ_flag
C12 H12 O2 4_466 0.93 2.58 3.383(4) 145 y
C3' H3'B Cl1 3_645 0.97 2.98 3.923(4) 163 y
C8 H8 Cl1 3_745 0.93 2.97 3.807(3) 150 y
C2' H2'A O1 1_555 0.98 2.38 2.880(4) 111 y

loop_
_geom_torsion_atom_site_label_1
_geom_torsion_atom_site_label_2
_geom_torsion_atom_site_label_3
_geom_torsion_atom_site_label_4
_geom_torsion_site_symmetry_1
_geom_torsion_site_symmetry_2
_geom_torsion_site_symmetry_3
_geom_torsion_site_symmetry_4
_geom_torsion
_geom_torsion_publ_flag
O2 S1 N1' C6' . . . . -36.4(3) ?
O1 S1 N1' C6' . . . . -166.5(2) ?
C7 S1 N1' C6' . . . . 78.6(3) ?
O2 S1 N1' C2' . . . . 164.8(2) ?
O1 S1 N1' C2' . . . . 34.8(2) ?
C7 S1 N1' C2' . . . . -80.2(2) ?
C6 N1 C2 C3 . . . . 0.4(6) ?
N1 C2 C3 C4 . . . . -1.8(5) ?
N1 C2 C3 C2' . . . . -178.9(3) ?
C2 C3 C4 C5 . . . . 2.4(5) ?
C2' C3 C4 C5 . . . . 179.6(3) ?
C3 C4 C5 C6 . . . . -1.9(6) ?
C2 N1 C6 C5 . . . . 0.2(7) ?
C4 C5 C6 N1 . . . . 0.5(7) ?
C6' N1' C2' C3' . . . . -49.9(4) ?
S1 N1' C2' C3' . . . . 109.8(3) ?
C6' N1' C2' C3 . . . . 76.3(3) ?
S1 N1' C2' C3 . . . . -124.0(2) ?
C4 C3 C2' N1' . . . . 34.0(4) ?
C2 C3 C2' N1' . . . . -149.0(3) ?
C4 C3 C2' C3' . . . . 157.0(3) ?
C2 C3 C2' C3' . . . . -26.0(4) ?
N1' C2' C3' C4' . . . . 52.9(4) ?
C3 C2' C3' C4' . . . . -69.6(4) ?
C2' C3' C4' C5' . . . . -57.9(5) ?
C3' C4' C5' C6' . . . . 56.6(5) ?
C2' N1' C6' C5' . . . . 50.8(4) ?
S1 N1' C6' C5' . . . . -108.7(3) ?
C4' C5' C6' N1' . . . . -52.9(5) ?
O2 S1 C7 C12 . . . . -154.5(2) ?
O1 S1 C7 C12 . . . . -24.4(3) ?
N1' S1 C7 C12 . . . . 90.4(2) ?
O2 S1 C7 C8 . . . . 28.5(3) ?
O1 S1 C7 C8 . . . . 158.6(2) ?
N1' S1 C7 C8 . . . . -86.6(3) ?
C12 C7 C8 C9 . . . . -1.6(5) ?
S1 C7 C8 C9 . . . . 175.4(3) ?
C7 C8 C9 C10 . . . . 1.1(5) ?
C8 C9 C10 C11 . . . . 0.3(5) ?
C8 C9 C10 Cl1 . . . . -178.3(3) ?
C9 C10 C11 C12 . . . . -1.1(5) ?
Cl1 C10 C11 C12 . . . . 177.4(3) ?
C8 C7 C12 C11 . . . . 0.8(5) ?
S1 C7 C12 C11 . . . . -176.2(2) ?
C10 C11 C12 C7 . . . . 0.6(5) ?
